data_2228225
loop_
_publ_author_name
'Sakakura, Terutoshi'
'Okada, Keita'
'Iguchi, Hironaga'
'Wang, Jun'
'Ishizawa, Nobuo'

_publ_section_title
;
 (Ca~<i>x~</i>Nd~11-<i>x~</i>)Ru~4~O~24~ (<i>x</i> = 4.175)
;
_journal_coeditor_code BR2148
_journal_issue 12
_journal_name_full 'Acta Crystallographica Section E'
_journal_page_first i80
_journal_paper_doi 10.1107/S1600536810046593
_journal_volume 66
_journal_year 2010
_chemical_formula_iupac 'Ca4.175 Nd6.825 Ru4 O24'
_chemical_formula_structural 'Ca4.175 Nd6.825 Ru4 O24'
_chemical_formula_sum 'Ca4.175 Nd6.825 O24 Ru4'
_chemical_formula_weight 1940.16
_chemical_name_systematic
;
calcium neodymium ruthenate
;
_space_group_IT_number 80
_symmetry_cell_setting tetragonal
_symmetry_space_group_name_Hall 'I 4bw'
_symmetry_space_group_name_H-M 'I 41'
_atom_sites_solution_primary direct
_atom_sites_solution_secondary difmap
_audit_creation_method SHELXL-97
_cell_angle_alpha 90.00
_cell_angle_beta 90.00
_cell_angle_gamma 90.00
_cell_formula_units_Z 4
_cell_length_a 11.2426(2)
_cell_length_b 11.2426(2)
_cell_length_c 16.1043(3)
_cell_measurement_reflns_used 7875
_cell_measurement_temperature 296(2)
_cell_measurement_theta_max 40.01
_cell_measurement_theta_min 2.21
_cell_volume 2035.52(6)
_computing_cell_refinement 'SAINT (Bruker, 2008)'
_computing_data_collection 'APEX2 (Bruker, 2008)'
_computing_data_reduction 'SAINT (Bruker, 2008)'
_computing_molecular_graphics 'ORTEPII (Johnson, 1976)'
_computing_publication_material
;
publCIF (Westrip, 2010) and PLATON (Spek, 2009)
;
_computing_structure_refinement 'SHELXL97 (Sheldrick, 2008)'
_computing_structure_solution 'SHELXS97 (Sheldrick, 2008)'
_diffrn_ambient_temperature 296(2)
_diffrn_measured_fraction_theta_full 1.000
_diffrn_measured_fraction_theta_max 1.000
_diffrn_measurement_device_type 'Bruker APEXII CCD'
_diffrn_measurement_method '\f and \w'
_diffrn_radiation_monochromator graphite
_diffrn_radiation_source 'fine-focus sealed tube'
_diffrn_radiation_type MoK\a
_diffrn_radiation_wavelength 0.71073
_diffrn_reflns_av_R_equivalents 0.0188
_diffrn_reflns_av_sigmaI/netI 0.0206
_diffrn_reflns_limit_h_max 20
_diffrn_reflns_limit_h_min -19
_diffrn_reflns_limit_k_max 19
_diffrn_reflns_limit_k_min -20
_diffrn_reflns_limit_l_max 27
_diffrn_reflns_limit_l_min -29
_diffrn_reflns_number 17423
_diffrn_reflns_theta_full 40.00
_diffrn_reflns_theta_max 40.00
_diffrn_reflns_theta_min 2.21
_diffrn_standards_number 0
_exptl_absorpt_coefficient_mu 21.108
_exptl_absorpt_correction_T_max 0.8631
_exptl_absorpt_correction_T_min 0.5073
_exptl_absorpt_correction_type numerical
_exptl_absorpt_process_details '(SAINT; Bruker, 2008)'
_exptl_crystal_colour black
_exptl_crystal_density_diffrn 6.331
_exptl_crystal_density_method 'not measured'
_exptl_crystal_description block
_exptl_crystal_F_000 3444
_exptl_crystal_size_max 0.03
_exptl_crystal_size_mid 0.03
_exptl_crystal_size_min 0.02
_refine_diff_density_max 3.050
_refine_diff_density_min -1.855
_refine_ls_abs_structure_details 'Flack (1983), 2535 Friedel pairs'
_refine_ls_abs_structure_Flack 0.44(2)
_refine_ls_extinction_coef 0.000440(12)
_refine_ls_extinction_expression Fc^*^=kFc[1+0.001xFc^2^\l^3^/sin(2\q)]^-1/4^
_refine_ls_extinction_method 'SHELXL97 (Sheldrick, 2008)'
_refine_ls_goodness_of_fit_ref 1.077
_refine_ls_matrix_type full
_refine_ls_number_parameters 125
_refine_ls_number_reflns 5779
_refine_ls_number_restraints 0
_refine_ls_restrained_S_all 1.077
_refine_ls_R_factor_all 0.0235
_refine_ls_R_factor_gt 0.0212
_refine_ls_shift/su_max 0.002
_refine_ls_shift/su_mean 0.000
_refine_ls_structure_factor_coef Fsqd
_refine_ls_weighting_details 'calc w=1/[\s^2^(Fo^2^)+(0.0127P)^2^+23.2349P] where P=(Fo^2^+2Fc^2^)/3'
_refine_ls_weighting_scheme calc
_refine_ls_wR_factor_gt 0.0452
_refine_ls_wR_factor_ref 0.0467
_reflns_number_gt 5453
_reflns_number_total 5779
_reflns_threshold_expression I>2\s(I)
_cod_data_source_file br2148.cif
_cod_data_source_block I
_cod_database_code 2228225
_cod_database_fobs_code 2228225

loop_
_symmetry_equiv_pos_as_xyz
'x, y, z'
'-x+1/2, -y+1/2, z+1/2'
'-y, x+1/2, z+1/4'
'y+1/2, -x, z+3/4'
'x+1/2, y+1/2, z+1/2'
'-x+1, -y+1, z+1'
'-y+1/2, x+1, z+3/4'
'y+1, -x+1/2, z+5/4'

loop_
_atom_site_type_symbol
_atom_site_label
_atom_site_fract_x
_atom_site_fract_y
_atom_site_fract_z
_atom_site_U_iso_or_equiv
_atom_site_adp_type
_atom_site_calc_flag
_atom_site_refinement_flags
_atom_site_occupancy
_atom_site_disorder_assembly
_atom_site_disorder_group
Nd Nd1 0.79795(4) 0.73064(4) 0.25967(6) 0.00757(9) Uani d P 0.901(3) . .
Nd Nd2 0.20206(4) 0.76978(4) -0.00960(6) 0.00713(8) Uani d P 0.878(3) . .
Nd Nd3 0.29027(5) 0.97654(5) 0.16314(7) 0.00811(11) Uani d P 0.599(3) . .
Nd Nd4 0.29060(5) 0.47661(5) 0.08656(7) 0.00821(11) Uani d P 0.611(3) . .
Nd Nd5 0.0000 0.5000 0.00714(9) 0.0188(3) Uani d SP 0.422(4) . .
Nd Nd6 0.5000 1.0000 -0.00729(9) 0.0158(3) Uani d SP 0.379(4) . .
Nd Nd7 0.0000 0.5000 0.21035(9) 0.0092(2) Uani d SP 0.047(3) . .
Ca Ca1 0.79795(4) 0.73064(4) 0.25967(6) 0.00757(9) Uani d P 0.099(3) . .
Ca Ca2 0.20206(4) 0.76978(4) -0.00960(6) 0.00713(8) Uani d P 0.122(3) . .
Ca Ca3 0.29027(5) 0.97654(5) 0.16314(7) 0.00811(11) Uani d P 0.401(3) . .
Ca Ca4 0.29060(5) 0.47661(5) 0.08656(7) 0.00821(11) Uani d P 0.389(3) . .
Ca Ca5 0.0000 0.5000 0.00714(9) 0.0188(3) Uani d SP 0.578(4) . .
Ca Ca6 0.5000 1.0000 -0.00729(9) 0.0158(3) Uani d SP 0.621(4) . .
Ca Ca7 0.0000 0.5000 0.21035(9) 0.0092(2) Uani d SP 0.953(3) . .
Ru Ru1 -0.00013(6) 0.74968(6) 0.12491(7) 0.00535(4) Uani d . 1 . .
Ru Ru2 0.49979(6) 0.74990(6) 0.1250 0.00552(4) Uani d . 1 . .
O O1 0.1079(4) 0.6131(4) 0.0978(3) 0.0138(7) Uiso d . 1 . .
O O2 -0.0089(4) 0.7999(4) 0.0077(3) 0.0065(7) Uiso d . 1 . .
O O3 -0.1224(3) 0.8782(3) 0.1532(2) 0.0079(6) Uiso d . 1 . .
O O4 -0.1468(4) 0.6608(4) 0.1179(3) 0.0121(8) Uiso d . 1 . .
O O5 0.0110(4) 0.7089(4) 0.2448(3) 0.0093(8) Uiso d . 1 . .
O O6 0.1409(4) 0.8488(4) 0.1334(3) 0.0106(7) Uiso d . 1 . .
O O7 0.3972(4) 0.6126(4) 0.1538(3) 0.0099(7) Uiso d . 1 . .
O O8 0.4113(4) 0.8283(4) 0.2162(3) 0.0086(7) Uiso d . 1 . .
O O9 0.6105(3) 0.8799(3) 0.0988(3) 0.0066(6) Uiso d . 1 . .
O O10 0.3897(3) 0.8277(3) 0.0502(3) 0.0079(6) Uiso d . 1 . .
O O11 0.6052(4) 0.6778(4) 0.2061(3) 0.0123(8) Uiso d . 1 . .
O O12 0.5873(4) 0.6714(4) 0.0346(4) 0.0094(7) Uiso d . 1 . .

loop_
_atom_site_aniso_label
_atom_site_aniso_U_11
_atom_site_aniso_U_22
_atom_site_aniso_U_33
_atom_site_aniso_U_12
_atom_site_aniso_U_13
_atom_site_aniso_U_23
Nd1 0.00648(15) 0.00682(15) 0.00943(15) -0.00027(12) 0.00102(12) -0.00061(12)
Nd2 0.00608(15) 0.00676(15) 0.00855(15) -0.00038(12) 0.00078(12) -0.00054(12)
Nd3 0.0085(2) 0.00601(19) 0.0098(2) -0.00132(15) -0.00053(17) 0.00009(14)
Nd4 0.00755(19) 0.00627(19) 0.0108(2) -0.00106(14) 0.00007(16) -0.00121(14)
Nd5 0.0125(5) 0.0231(6) 0.0207(5) -0.0049(4) 0.000 0.000
Nd6 0.0196(5) 0.0088(4) 0.0189(5) 0.0093(4) 0.000 0.000
Nd7 0.0074(3) 0.0067(3) 0.0136(4) -0.0004(3) 0.000 0.000
Ca1 0.00648(15) 0.00682(15) 0.00943(15) -0.00027(12) 0.00102(12) -0.00061(12)
Ca2 0.00608(15) 0.00676(15) 0.00855(15) -0.00038(12) 0.00078(12) -0.00054(12)
Ca3 0.0085(2) 0.00601(19) 0.0098(2) -0.00132(15) -0.00053(17) 0.00009(14)
Ca4 0.00755(19) 0.00627(19) 0.0108(2) -0.00106(14) 0.00007(16) -0.00121(14)
Ca5 0.0125(5) 0.0231(6) 0.0207(5) -0.0049(4) 0.000 0.000
Ca6 0.0196(5) 0.0088(4) 0.0189(5) 0.0093(4) 0.000 0.000
Ca7 0.0074(3) 0.0067(3) 0.0136(4) -0.0004(3) 0.000 0.000
Ru1 0.00461(7) 0.00620(7) 0.00523(7) -0.00037(5) -0.00005(5) 0.00051(5)
Ru2 0.00537(7) 0.00597(7) 0.00521(7) 0.00064(5) -0.00009(5) 0.00053(5)

loop_
_atom_type_symbol
_atom_type_description
_atom_type_scat_dispersion_real
_atom_type_scat_dispersion_imag
_atom_type_scat_source
Ca Ca 0.2262 0.3064 'International Tables Vol C Tables 4.2.6.8 and 6.1.1.4'
Nd Nd -0.1943 3.0179 'International Tables Vol C Tables 4.2.6.8 and 6.1.1.4'
Ru Ru -1.2594 0.8363 'International Tables Vol C Tables 4.2.6.8 and 6.1.1.4'
O O 0.0106 0.0060 'International Tables Vol C Tables 4.2.6.8 and 6.1.1.4'

loop_
_geom_angle_atom_site_label_1
_geom_angle_atom_site_label_2
_geom_angle_atom_site_label_3
_geom_angle_site_symmetry_1
_geom_angle_site_symmetry_3
_geom_angle
_geom_angle_publ_flag
O4 Ru1 O6 . . 176.1(2) ?
O4 Ru1 O2 . . 92.84(19) ?
O6 Ru1 O2 . . 86.75(18) ?
O4 Ru1 O5 . . 89.49(19) ?
O6 Ru1 O5 . . 90.74(19) ?
O2 Ru1 O5 . . 176.6(2) ?
O4 Ru1 O1 . . 96.22(18) ?
O6 Ru1 O1 . . 87.72(17) ?
O2 Ru1 O1 . . 92.38(18) ?
O5 Ru1 O1 . . 89.79(18) ?
O4 Ru1 O3 . . 78.74(16) ?
O6 Ru1 O3 . . 97.33(16) ?
O2 Ru1 O3 . . 88.71(16) ?
O5 Ru1 O3 . . 89.35(17) ?
O1 Ru1 O3 . . 174.89(18) ?
O10 Ru2 O11 . . 176.1(2) ?
O10 Ru2 O12 . . 93.5(2) ?
O11 Ru2 O12 . . 90.3(2) ?
O10 Ru2 O9 . . 86.29(16) ?
O11 Ru2 O9 . . 93.92(18) ?
O12 Ru2 O9 . . 81.85(19) ?
O10 Ru2 O7 . . 97.22(17) ?
O11 Ru2 O7 . . 82.67(18) ?
O12 Ru2 O7 . . 96.60(19) ?
O9 Ru2 O7 . . 176.3(2) ?
O10 Ru2 O8 . . 86.56(19) ?
O11 Ru2 O8 . . 89.6(2) ?
O12 Ru2 O8 . . 179.7(3) ?
O9 Ru2 O8 . . 98.42(18) ?
O7 Ru2 O8 . . 83.13(19) ?

loop_
_geom_bond_atom_site_label_1
_geom_bond_atom_site_label_2
_geom_bond_site_symmetry_2
_geom_bond_distance
_geom_bond_publ_flag
Nd1 O11 . 2.406(5) ?
Nd1 O5 1_655 2.419(5) ?
Nd1 O9 8_464 2.470(4) ?
Nd1 O4 1_655 2.493(5) ?
Nd1 O2 8_454 2.494(4) ?
Nd1 O4 8_454 2.510(5) ?
Nd1 O12 8_464 2.525(5) ?
Nd1 O3 1_655 2.548(4) ?
Nd1 O3 8_454 2.764(4) ?
Nd2 O10 . 2.408(4) ?
Nd2 O2 . 2.412(4) ?
Nd2 O5 4_464 2.467(5) ?
Nd2 O8 4_464 2.512(5) ?
Nd2 O7 4_464 2.546(4) ?
Nd2 O6 . 2.562(5) ?
Nd2 O6 4_464 2.589(4) ?
Nd2 O1 . 2.686(4) ?
Nd2 O1 4_464 2.857(4) ?
Nd3 O9 6_564 2.219(4) ?
Nd3 O6 . 2.262(4) ?
Nd3 O8 . 2.316(5) ?
Nd3 O12 3_655 2.358(5) ?
Nd3 O3 6_464 2.501(4) ?
Nd3 O10 . 2.713(4) ?
Nd3 O10 3_655 2.753(4) ?
Nd3 O5 4_464 2.864(4) ?
Nd4 O7 . 2.225(4) ?
Nd4 O4 6_454 2.292(5) ?
Nd4 O12 6_554 2.314(5) ?
Nd4 O8 4_464 2.350(5) ?
Nd4 O1 . 2.571(4) ?
Nd4 O11 4_464 2.620(4) ?
Nd4 O11 6_554 2.845(4) ?
Nd4 O2 3_655 2.943(4) ?
Nd5 O1 . 2.285(4) ?
Nd5 O1 6_454 2.285(4) ?
Nd5 O7 7_544 2.389(4) ?
Nd5 O7 4_464 2.389(4) ?
Nd5 O11 4_464 2.464(4) ?
Nd5 O11 7_544 2.464(4) ?
Nd6 O3 4_464 2.418(4) ?
Nd6 O3 7_654 2.418(4) ?
Nd6 O10 6_564 2.479(4) ?
Nd6 O10 . 2.479(4) ?
Nd6 O9 6_564 2.507(4) ?
Nd6 O9 . 2.507(4) ?
Nd6 O6 4_464 2.915(4) ?
Nd6 O6 7_654 2.915(4) ?
Nd7 O2 3_655 2.377(4) ?
Nd7 O2 8_354 2.377(4) ?
Nd7 O5 6_454 2.416(4) ?
Nd7 O5 . 2.416(4) ?
Nd7 O1 . 2.524(4) ?
Nd7 O1 6_454 2.524(4) ?
Nd7 O4 . 2.865(5) ?
Nd7 O4 6_454 2.865(5) ?
Ru1 O4 . 1.931(5) ?
Ru1 O6 . 1.942(4) ?
Ru1 O2 . 1.973(4) ?
Ru1 O5 . 1.989(4) ?
Ru1 O1 . 2.005(4) ?
Ru1 O3 . 2.046(4) ?
Ru2 O10 . 1.936(4) ?
Ru2 O11 . 1.942(5) ?
Ru2 O12 . 1.966(5) ?
Ru2 O9 . 1.965(4) ?
Ru2 O7 . 1.981(4) ?
Ru2 O8 . 1.981(5) ?
